data_4115549
loop_
_publ_author_name
'Youichi Sakamoto'
'Shingo Komatsu'
'Toshiyasu Suzuki'

_publ_contact_author_address
;
    Myodaiji Okazaki
    444-8585, Japan
;
_publ_contact_author_email ' toshy@ims.ac.jp '
_publ_contact_author_fax ' 81-0564-54-2254 '
_publ_contact_author_name ' Toshiyasu Suzuki '
_publ_contact_author_phone ' 81-0564-55-7417 '
_publ_section_title
;
 Tetradecafluorosexithiophene: The First Perfluorinated Oligothiophene
;
_journal_name_full 'Journal of the American Chemical Society'
_journal_page_first 4643
_journal_page_last 4644
_journal_paper_doi 10.1021/ja015712j
_journal_volume 123
_journal_year 2001
_chemical_formula_moiety 'C24 F14 S6 '
_chemical_formula_sum 'C24 F14 S6'
_chemical_formula_weight 746.60
_space_group_IT_number 14
_symmetry_cell_setting monoclinic
_symmetry_Int_Tables_number 14
_symmetry_space_group_name_Hall '-P 2ybc'
_symmetry_space_group_name_H-M 'P 1 21/c 1'
_audit_creation_date 'Wed Jun 14 15:35:05 2000'
_audit_creation_method 'by teXsan'
_cell_angle_alpha 90
_cell_angle_beta 108.631(5)
_cell_angle_gamma 90
_cell_formula_units_Z 2
_cell_length_a 18.549(6)
_cell_length_b 5.323(2)
_cell_length_c 13.214(4)
_cell_measurement_temperature 288.2
_cell_volume 1236.3(7)
_computing_data_reduction 'teXsan Ver. 1.10'
_computing_publication_material 'teXsan Ver. 1.10'
_computing_structure_refinement SHELXL97
_computing_structure_solution SHELXS97
_diffrn_measurement_device_type 'BRUKER SMART APEX'
_diffrn_radiation_type 'Mo K\a'
_diffrn_radiation_wavelength 0.7107
_diffrn_reflns_av_R_equivalents 0.047
_diffrn_reflns_limit_h_max 23
_diffrn_reflns_limit_h_min -21
_diffrn_reflns_limit_k_max 6
_diffrn_reflns_limit_k_min -6
_diffrn_reflns_limit_l_max 13
_diffrn_reflns_limit_l_min -17
_diffrn_reflns_number 6724
_diffrn_reflns_theta_max 27.84
_exptl_absorpt_coefficient_mu 0.677
_exptl_absorpt_correction_type none
_exptl_crystal_colour plate
_exptl_crystal_density_diffrn 2.005
_exptl_crystal_description orange
_exptl_crystal_size_max 0.600
_exptl_crystal_size_mid 0.100
_exptl_crystal_size_min 0.050
_refine_diff_density_max 0.49
_refine_diff_density_min -0.40
_refine_ls_extinction_coef 0.0000
_refine_ls_extinction_expression Fc^*^=kFc[1+0.001xFc^2^\l^3^/sin(2\q)]^-1/4^
_refine_ls_extinction_method SHELXL
_refine_ls_goodness_of_fit_ref 0.892
_refine_ls_number_parameters 199
_refine_ls_number_reflns 1411
_refine_ls_R_factor_gt 0.0600
_refine_ls_shift/su_max -0.0010
_refine_ls_structure_factor_coef Fsqd
_refine_ls_weighting_details 'w = 1/[\s^2^(Fo^2^) + (0.0932P)^2^+0.0000P] where P=(Fo^2^+2Fc^2^)/3'
_refine_ls_weighting_scheme calc
_refine_ls_wR_factor_ref 0.1729
_reflns_number_gt 1411
_reflns_number_total 2654
_reflns_threshold_expression >2.0sigma(I)
_cod_data_source_file ja015712j_s2.cif
_cod_data_source_block PF-6T
_cod_original_cell_volume 1236.3(6)
_cod_original_formula_sum 'C24 F14 S6 '
_cod_database_code 4115549

loop_
_symmetry_equiv_pos_as_xyz
x,y,z
-x,1/2+y,1/2-z
-x,-y,-z
x,1/2-y,1/2+z

loop_
_atom_site_label
_atom_site_type_symbol
_atom_site_fract_x
_atom_site_fract_y
_atom_site_fract_z
_atom_site_U_iso_or_equiv
_atom_site_adp_type
_atom_site_occupancy
_atom_site_calc_flag
S(1) S 0.39483(8) 1.2378(3) 0.5195(1) 0.0580(4) Uani 1.00 d
S(2) S 0.22704(7) 0.8224(2) 0.62539(9) 0.0394(3) Uani 1.00 d
S(3) S 0.08105(7) 0.2167(2) 0.44498(8) 0.0386(3) Uani 1.00 d
F(1) F 0.4886(2) 1.6156(7) 0.6044(3) 0.083(1) Uani 1.00 d
F(2) F 0.4262(2) 1.6095(6) 0.7797(3) 0.081(1) Uani 1.00 d
F(3) F 0.3139(2) 1.2322(6) 0.7514(2) 0.072(1) Uani 1.00 d
F(4) F 0.3021(2) 0.8420(6) 0.3875(2) 0.0700(10) Uani 1.00 d
F(5) F 0.1898(2) 0.4696(6) 0.3616(2) 0.0652(9) Uani 1.00 d
F(6) F 0.1236(2) 0.5515(6) 0.7139(2) 0.0672(9) Uani 1.00 d
F(7) F 0.0111(2) 0.1786(6) 0.6869(2) 0.0658(9) Uani 1.00 d
C(1) C 0.4342(3) 1.457(1) 0.6147(4) 0.054(1) Uani 1.00 d
C(2) C 0.4060(3) 1.4547(10) 0.6950(4) 0.051(1) Uani 1.00 d
C(3) C 0.3507(3) 1.2694(10) 0.6814(4) 0.044(1) Uani 1.00 d
C(4) C 0.3373(3) 1.1335(9) 0.5914(4) 0.041(1) Uani 1.00 d
C(5) C 0.2834(2) 0.9339(9) 0.5527(3) 0.036(1) Uani 1.00 d
C(6) C 0.2674(3) 0.8008(10) 0.4608(4) 0.045(1) Uani 1.00 d
C(7) C 0.2125(3) 0.6188(9) 0.4474(3) 0.043(1) Uani 1.00 d
C(8) C 0.1830(2) 0.6014(9) 0.5291(3) 0.037(1) Uani 1.00 d
C(9) C 0.1265(3) 0.4307(9) 0.5423(3) 0.038(1) Uani 1.00 d
C(10) C 0.1000(3) 0.4077(9) 0.6266(4) 0.042(1) Uani 1.00 d
C(11) C 0.0452(3) 0.2248(9) 0.6134(4) 0.043(1) Uani 1.00 d
C(12) C 0.0271(2) 0.0987(8) 0.5192(3) 0.036(1) Uani 1.00 d

loop_
_atom_site_aniso_label
_atom_site_aniso_U_11
_atom_site_aniso_U_22
_atom_site_aniso_U_33
_atom_site_aniso_U_12
_atom_site_aniso_U_13
_atom_site_aniso_U_23
S(1) 0.0690(9) 0.069(1) 0.0472(9) -0.0180(7) 0.0338(8) -0.0044(7)
S(2) 0.0514(7) 0.0480(7) 0.0236(6) -0.0055(6) 0.0188(5) -0.0030(5)
S(3) 0.0514(7) 0.0491(8) 0.0203(6) -0.0073(6) 0.0185(5) -0.0024(5)
F(1) 0.088(2) 0.094(3) 0.081(3) -0.038(2) 0.046(2) -0.013(2)
F(2) 0.095(2) 0.083(3) 0.067(2) -0.031(2) 0.029(2) -0.031(2)
F(3) 0.098(2) 0.086(3) 0.046(2) -0.033(2) 0.043(2) -0.022(2)
F(4) 0.098(2) 0.090(2) 0.041(2) -0.036(2) 0.049(2) -0.012(2)
F(5) 0.095(2) 0.080(2) 0.034(2) -0.036(2) 0.039(2) -0.024(2)
F(6) 0.092(2) 0.085(2) 0.038(2) -0.038(2) 0.039(2) -0.028(2)
F(7) 0.091(2) 0.087(2) 0.037(2) -0.035(2) 0.045(2) -0.018(2)
C(1) 0.050(3) 0.057(3) 0.060(4) -0.013(3) 0.022(3) 0.000(3)
C(2) 0.060(3) 0.051(3) 0.039(3) -0.006(3) 0.012(3) -0.010(3)
C(3) 0.047(3) 0.056(3) 0.033(3) -0.009(2) 0.017(2) -0.002(2)
C(4) 0.048(3) 0.047(3) 0.030(3) -0.001(2) 0.015(2) 0.004(2)
C(5) 0.047(3) 0.043(3) 0.023(2) -0.001(2) 0.017(2) 0.004(2)
C(6) 0.059(3) 0.055(3) 0.028(3) -0.009(3) 0.025(2) 0.000(2)
C(7) 0.058(3) 0.053(3) 0.021(2) -0.006(2) 0.019(2) -0.007(2)
C(8) 0.043(2) 0.044(3) 0.026(2) -0.003(2) 0.014(2) 0.003(2)
C(9) 0.048(3) 0.047(3) 0.021(2) 0.002(2) 0.014(2) 0.001(2)
C(10) 0.056(3) 0.050(3) 0.024(2) -0.010(2) 0.019(2) -0.007(2)
C(11) 0.054(3) 0.057(3) 0.027(3) -0.008(2) 0.026(2) -0.006(2)
C(12) 0.045(3) 0.046(3) 0.020(2) 0.000(2) 0.015(2) 0.001(2)

loop_
_atom_type_symbol
_atom_type_description
_atom_type_scat_dispersion_real
_atom_type_scat_dispersion_imag
_atom_type_scat_source
C C 0.003 0.002
;International Tables for Crystallography
(1992, Vol. C, Tables 4.2.6.8 and 6.1.1.4)
;
F F 0.017 0.010
;International Tables for Crystallography
(1992, Vol. C, Tables 4.2.6.8 and 6.1.1.4)
;
S S 0.125 0.123
;International Tables for Crystallography
(1992, Vol. C, Tables 4.2.6.8 and 6.1.1.4)
;

loop_
_geom_angle_atom_site_label_1
_geom_angle_atom_site_label_2
_geom_angle_atom_site_label_3
_geom_angle
_geom_angle_site_symmetry_2
_geom_angle_site_symmetry_3
_geom_angle_publ_flag
F(1) S(1) F(4) 168.0(1) 1_555 1_555 yes
F(1) S(1) C(1) 26.0(2) 1_555 1_555 yes
F(1) S(1) C(2) 54.5(2) 1_555 1_555 yes
F(1) S(1) C(3) 86.5(1) 1_555 1_555 yes
F(1) S(1) C(4) 116.5(2) 1_555 1_555 yes
F(1) S(1) C(5) 142.7(1) 1_555 1_555 yes
F(4) S(1) C(1) 165.8(2) 1_555 1_555 yes
F(4) S(1) C(2) 137.3(2) 1_555 1_555 yes
F(4) S(1) C(3) 105.4(1) 1_555 1_555 yes
F(4) S(1) C(4) 75.4(2) 1_555 1_555 yes
F(4) S(1) C(5) 49.1(1) 1_555 1_555 yes
C(1) S(1) C(2) 28.6(2) 1_555 1_555 yes
C(1) S(1) C(3) 60.5(2) 1_555 1_555 yes
C(1) S(1) C(4) 90.5(3) 1_555 1_555 yes
C(1) S(1) C(5) 116.8(2) 1_555 1_555 yes
C(2) S(1) C(3) 31.9(2) 1_555 1_555 yes
C(2) S(1) C(4) 62.0(2) 1_555 1_555 yes
C(2) S(1) C(5) 88.2(2) 1_555 1_555 yes
C(3) S(1) C(4) 30.0(2) 1_555 1_555 yes
C(3) S(1) C(5) 56.3(1) 1_555 1_555 yes
C(4) S(1) C(5) 26.3(2) 1_555 1_555 yes
F(3) S(2) F(6) 117.1(1) 1_555 1_555 yes
F(3) S(2) C(4) 48.8(1) 1_555 1_555 yes
F(3) S(2) C(5) 74.8(2) 1_555 1_555 yes
F(3) S(2) C(6) 105.5(1) 1_555 1_555 yes
F(3) S(2) C(7) 137.1(1) 1_555 1_555 yes
F(3) S(2) C(8) 167.6(2) 1_555 1_555 yes
F(3) S(2) C(9) 166.1(1) 1_555 1_555 yes
F(6) S(2) C(4) 165.7(1) 1_555 1_555 yes
F(6) S(2) C(5) 167.9(2) 1_555 1_555 yes
F(6) S(2) C(6) 137.4(1) 1_555 1_555 yes
F(6) S(2) C(7) 105.8(1) 1_555 1_555 yes
F(6) S(2) C(8) 75.2(2) 1_555 1_555 yes
F(6) S(2) C(9) 49.1(1) 1_555 1_555 yes
C(4) S(2) C(5) 26.0(2) 1_555 1_555 yes
C(4) S(2) C(6) 56.7(1) 1_555 1_555 yes
C(4) S(2) C(7) 88.3(2) 1_555 1_555 yes
C(4) S(2) C(8) 119.0(2) 1_555 1_555 yes
C(4) S(2) C(9) 145.0(2) 1_555 1_555 yes
C(5) S(2) C(6) 30.6(2) 1_555 1_555 yes
C(5) S(2) C(7) 62.3(2) 1_555 1_555 yes
C(5) S(2) C(8) 93.0(2) 1_555 1_555 yes
C(5) S(2) C(9) 119.0(2) 1_555 1_555 yes
C(6) S(2) C(7) 31.6(2) 1_555 1_555 yes
C(6) S(2) C(8) 62.3(2) 1_555 1_555 yes
C(6) S(2) C(9) 88.4(2) 1_555 1_555 yes
C(7) S(2) C(8) 30.7(2) 1_555 1_555 yes
C(7) S(2) C(9) 56.7(2) 1_555 1_555 yes
C(8) S(2) C(9) 26.0(2) 1_555 1_555 yes
F(5) S(3) F(7) 116.86(10) 1_555 3_556 yes
F(5) S(3) C(8) 49.0(1) 1_555 1_555 yes
F(5) S(3) C(9) 75.2(2) 1_555 1_555 yes
F(5) S(3) C(10) 105.7(1) 1_555 1_555 yes
F(5) S(3) C(11) 137.3(1) 1_555 1_555 yes
F(5) S(3) C(12) 167.9(1) 1_555 1_555 yes
F(5) S(3) C(12) 165.9(1) 1_555 3_556 yes
F(7) S(3) C(8) 165.9(1) 3_556 1_555 yes
F(7) S(3) C(9) 167.9(2) 3_556 1_555 yes
F(7) S(3) C(10) 137.4(1) 3_556 1_555 yes
F(7) S(3) C(11) 105.7(1) 3_556 1_555 yes
F(7) S(3) C(12) 75.0(2) 3_556 1_555 yes
F(7) S(3) C(12) 49.1(1) 3_556 3_556 yes
C(8) S(3) C(9) 26.2(2) 1_555 1_555 yes
C(8) S(3) C(10) 56.7(2) 1_555 1_555 yes
C(8) S(3) C(11) 88.4(2) 1_555 1_555 yes
C(8) S(3) C(12) 119.1(2) 1_555 1_555 yes
C(8) S(3) C(12) 145.0(1) 1_555 3_556 yes
C(9) S(3) C(10) 30.5(2) 1_555 1_555 yes
C(9) S(3) C(11) 62.2(2) 1_555 1_555 yes
C(9) S(3) C(12) 92.9(2) 1_555 1_555 yes
C(9) S(3) C(12) 118.8(2) 1_555 3_556 yes
C(10) S(3) C(11) 31.7(2) 1_555 1_555 yes
C(10) S(3) C(12) 62.4(2) 1_555 1_555 yes
C(10) S(3) C(12) 88.3(2) 1_555 3_556 yes
C(11) S(3) C(12) 30.7(2) 1_555 1_555 yes
C(11) S(3) C(12) 56.6(1) 1_555 3_556 yes
C(12) S(3) C(12) 25.9(2) 1_555 3_556 yes
S(1) F(1) F(2) 87.4(1) 1_555 1_555 yes
S(1) F(1) C(1) 33.3(3) 1_555 1_555 yes
S(1) F(1) C(2) 60.1(1) 1_555 1_555 yes
F(2) F(1) C(1) 54.1(3) 1_555 1_555 yes
F(2) F(1) C(2) 27.3(1) 1_555 1_555 yes
C(1) F(1) C(2) 26.8(3) 1_555 1_555 yes
F(1) F(2) F(3) 111.5(1) 1_555 1_555 yes
F(1) F(2) C(1) 27.5(2) 1_555 1_555 yes
F(1) F(2) C(2) 54.4(3) 1_555 1_555 yes
F(1) F(2) C(3) 83.6(2) 1_555 1_555 yes
F(3) F(2) C(1) 84.0(2) 1_555 1_555 yes
F(3) F(2) C(2) 57.1(3) 1_555 1_555 yes
F(3) F(2) C(3) 27.9(2) 1_555 1_555 yes
C(1) F(2) C(2) 26.9(3) 1_555 1_555 yes
C(1) F(2) C(3) 56.1(2) 1_555 1_555 yes
C(2) F(2) C(3) 29.2(3) 1_555 1_555 yes
S(2) F(3) F(2) 149.3(2) 1_555 1_555 yes
S(2) F(3) F(4) 142.5(1) 1_555 4_575 yes
S(2) F(3) C(2) 121.0(2) 1_555 1_555 yes
S(2) F(3) C(3) 91.5(3) 1_555 1_555 yes
S(2) F(3) C(4) 62.8(1) 1_555 1_555 yes
S(2) F(3) C(5) 34.4(1) 1_555 1_555 yes
F(2) F(3) F(4) 64.4(1) 1_555 4_575 yes
F(2) F(3) C(2) 28.2(2) 1_555 1_555 yes
F(2) F(3) C(3) 57.7(2) 1_555 1_555 yes
F(2) F(3) C(4) 86.4(2) 1_555 1_555 yes
F(2) F(3) C(5) 114.9(2) 1_555 1_555 yes
F(4) F(3) C(2) 90.5(2) 4_575 1_555 yes
F(4) F(3) C(3) 117.7(3) 4_575 1_555 yes
F(4) F(3) C(4) 142.4(2) 4_575 1_555 yes
F(4) F(3) C(5) 157.4(1) 4_575 1_555 yes
C(2) F(3) C(3) 29.5(2) 1_555 1_555 yes
C(2) F(3) C(4) 58.2(2) 1_555 1_555 yes
C(2) F(3) C(5) 86.7(2) 1_555 1_555 yes
C(3) F(3) C(4) 28.7(2) 1_555 1_555 yes
C(3) F(3) C(5) 57.2(2) 1_555 1_555 yes
C(4) F(3) C(5) 28.5(2) 1_555 1_555 yes
S(1) F(4) F(3) 70.44(10) 1_555 4_574 yes
S(1) F(4) F(5) 148.4(1) 1_555 1_555 yes
S(1) F(4) C(4) 34.0(1) 1_555 1_555 yes
S(1) F(4) C(5) 62.1(1) 1_555 1_555 yes
S(1) F(4) C(6) 90.8(2) 1_555 1_555 yes
S(1) F(4) C(7) 120.2(2) 1_555 1_555 yes
F(3) F(4) F(5) 131.6(1) 4_574 1_555 yes
F(3) F(4) C(4) 96.5(1) 4_574 1_555 yes
F(3) F(4) C(5) 117.7(2) 4_574 1_555 yes
F(3) F(4) C(6) 135.5(3) 4_574 1_555 yes
F(3) F(4) C(7) 141.7(2) 4_574 1_555 yes
F(5) F(4) C(4) 114.4(2) 1_555 1_555 yes
F(5) F(4) C(5) 86.4(2) 1_555 1_555 yes
F(5) F(4) C(6) 57.7(2) 1_555 1_555 yes
F(5) F(4) C(7) 28.3(1) 1_555 1_555 yes
C(4) F(4) C(5) 28.1(1) 1_555 1_555 yes
C(4) F(4) C(6) 56.8(2) 1_555 1_555 yes
C(4) F(4) C(7) 86.2(2) 1_555 1_555 yes
C(5) F(4) C(6) 28.7(2) 1_555 1_555 yes
C(5) F(4) C(7) 58.1(2) 1_555 1_555 yes
C(6) F(4) C(7) 29.4(2) 1_555 1_555 yes
S(3) F(5) F(4) 148.5(1) 1_555 1_555 yes
S(3) F(5) C(6) 120.1(2) 1_555 1_555 yes
S(3) F(5) C(7) 91.3(3) 1_555 1_555 yes
S(3) F(5) C(8) 62.2(1) 1_555 1_555 yes
S(3) F(5) C(9) 33.92(9) 1_555 1_555 yes
F(4) F(5) C(6) 28.4(2) 1_555 1_555 yes
F(4) F(5) C(7) 57.2(3) 1_555 1_555 yes
F(4) F(5) C(8) 86.3(2) 1_555 1_555 yes
F(4) F(5) C(9) 114.6(1) 1_555 1_555 yes
C(6) F(5) C(7) 28.8(3) 1_555 1_555 yes
C(6) F(5) C(8) 57.9(2) 1_555 1_555 yes
C(6) F(5) C(9) 86.2(2) 1_555 1_555 yes
C(7) F(5) C(8) 29.1(3) 1_555 1_555 yes
C(7) F(5) C(9) 57.4(3) 1_555 1_555 yes
C(8) F(5) C(9) 28.3(1) 1_555 1_555 yes
S(2) F(6) F(7) 148.2(1) 1_555 1_555 yes
S(2) F(6) C(8) 34.01(9) 1_555 1_555 yes
S(2) F(6) C(9) 62.2(1) 1_555 1_555 yes
S(2) F(6) C(10) 90.7(3) 1_555 1_555 yes
S(2) F(6) C(11) 119.9(2) 1_555 1_555 yes
F(7) F(6) C(8) 114.2(1) 1_555 1_555 yes
F(7) F(6) C(9) 86.0(2) 1_555 1_555 yes
F(7) F(6) C(10) 57.5(3) 1_555 1_555 yes
F(7) F(6) C(11) 28.3(2) 1_555 1_555 yes
C(8) F(6) C(9) 28.2(1) 1_555 1_555 yes
C(8) F(6) C(10) 56.7(3) 1_555 1_555 yes
C(8) F(6) C(11) 85.9(2) 1_555 1_555 yes
C(9) F(6) C(10) 28.5(3) 1_555 1_555 yes
C(9) F(6) C(11) 57.7(2) 1_555 1_555 yes
C(10) F(6) C(11) 29.2(3) 1_555 1_555 yes
S(3) F(7) F(6) 148.7(1) 3_556 1_555 yes
S(3) F(7) C(10) 120.4(2) 3_556 1_555 yes
S(3) F(7) C(11) 91.2(2) 3_556 1_555 yes
S(3) F(7) C(12) 62.3(1) 3_556 1_555 yes
S(3) F(7) C(12) 34.08(10) 3_556 3_556 yes
F(6) F(7) C(10) 28.2(1) 1_555 1_555 yes
F(6) F(7) C(11) 57.4(2) 1_555 1_555 yes
F(6) F(7) C(12) 86.3(2) 1_555 1_555 yes
F(6) F(7) C(12) 114.6(2) 1_555 3_556 yes
C(10) F(7) C(11) 29.2(2) 1_555 1_555 yes
C(10) F(7) C(12) 58.1(2) 1_555 1_555 yes
C(10) F(7) C(12) 86.3(2) 1_555 3_556 yes
C(11) F(7) C(12) 28.9(2) 1_555 1_555 yes
C(11) F(7) C(12) 57.2(2) 1_555 3_556 yes
C(12) F(7) C(12) 28.2(2) 1_555 3_556 yes
S(1) C(1) F(1) 120.7(4) 1_555 1_555 yes
S(1) C(1) F(2) 140.8(3) 1_555 1_555 yes
S(1) C(1) C(2) 113.6(4) 1_555 1_555 yes
S(1) C(1) C(3) 78.3(2) 1_555 1_555 yes
S(1) C(1) C(4) 45.3(2) 1_555 1_555 yes
F(1) C(1) F(2) 98.4(3) 1_555 1_555 yes
F(1) C(1) C(2) 125.7(5) 1_555 1_555 yes
F(1) C(1) C(3) 161.0(4) 1_555 1_555 yes
F(1) C(1) C(4) 166.0(4) 1_555 1_555 yes
F(2) C(1) C(2) 27.3(3) 1_555 1_555 yes
F(2) C(1) C(3) 62.5(2) 1_555 1_555 yes
F(2) C(1) C(4) 95.6(3) 1_555 1_555 yes
C(2) C(1) C(3) 35.2(3) 1_555 1_555 yes
C(2) C(1) C(4) 68.3(3) 1_555 1_555 yes
C(3) C(1) C(4) 33.1(2) 1_555 1_555 yes
S(1) C(2) F(1) 65.4(2) 1_555 1_555 yes
S(1) C(2) F(2) 163.7(4) 1_555 1_555 yes
S(1) C(2) F(3) 101.7(2) 1_555 1_555 yes
S(1) C(2) C(1) 37.9(3) 1_555 1_555 yes
S(1) C(2) C(3) 73.6(3) 1_555 1_555 yes
S(1) C(2) C(4) 41.5(2) 1_555 1_555 yes
F(1) C(2) F(2) 98.3(3) 1_555 1_555 yes
F(1) C(2) F(3) 167.0(3) 1_555 1_555 yes
F(1) C(2) C(1) 27.5(3) 1_555 1_555 yes
F(1) C(2) C(3) 139.0(4) 1_555 1_555 yes
F(1) C(2) C(4) 106.9(3) 1_555 1_555 yes
F(2) C(2) F(3) 94.6(4) 1_555 1_555 yes
F(2) C(2) C(1) 125.8(5) 1_555 1_555 yes
F(2) C(2) C(3) 122.7(5) 1_555 1_555 yes
F(2) C(2) C(4) 154.7(4) 1_555 1_555 yes
F(3) C(2) C(1) 139.5(4) 1_555 1_555 yes
F(3) C(2) C(3) 28.0(3) 1_555 1_555 yes
F(3) C(2) C(4) 60.1(2) 1_555 1_555 yes
C(1) C(2) C(3) 111.5(5) 1_555 1_555 yes
C(1) C(2) C(4) 79.4(3) 1_555 1_555 yes
C(3) C(2) C(4) 32.1(3) 1_555 1_555 yes
S(1) C(3) F(2) 102.5(2) 1_555 1_555 yes
S(1) C(3) F(3) 163.1(3) 1_555 1_555 yes
S(1) C(3) C(1) 41.2(2) 1_555 1_555 yes
S(1) C(3) C(2) 74.4(3) 1_555 1_555 yes
S(1) C(3) C(4) 40.1(3) 1_555 1_555 yes
S(1) C(3) C(5) 66.7(2) 1_555 1_555 yes
F(2) C(3) F(3) 94.4(3) 1_555 1_555 yes
F(2) C(3) C(1) 61.4(2) 1_555 1_555 yes
F(2) C(3) C(2) 28.1(3) 1_555 1_555 yes
F(2) C(3) C(4) 142.6(4) 1_555 1_555 yes
F(2) C(3) C(5) 169.2(3) 1_555 1_555 yes
F(3) C(3) C(1) 155.7(4) 1_555 1_555 yes
F(3) C(3) C(2) 122.5(5) 1_555 1_555 yes
F(3) C(3) C(4) 123.0(4) 1_555 1_555 yes
F(3) C(3) C(5) 96.4(3) 1_555 1_555 yes
C(1) C(3) C(2) 33.3(3) 1_555 1_555 yes
C(1) C(3) C(4) 81.3(4) 1_555 1_555 yes
C(1) C(3) C(5) 107.9(3) 1_555 1_555 yes
C(2) C(3) C(4) 114.5(5) 1_555 1_555 yes
C(2) C(3) C(5) 141.1(4) 1_555 1_555 yes
C(4) C(3) C(5) 26.6(3) 1_555 1_555 yes
S(1) C(4) S(2) 153.5(2) 1_555 1_555 yes
S(1) C(4) F(3) 138.2(3) 1_555 1_555 yes
S(1) C(4) F(4) 70.6(2) 1_555 1_555 yes
S(1) C(4) C(1) 44.2(2) 1_555 1_555 yes
S(1) C(4) C(2) 76.5(2) 1_555 1_555 yes
S(1) C(4) C(3) 109.9(4) 1_555 1_555 yes
S(1) C(4) C(5) 121.5(4) 1_555 1_555 yes
S(1) C(4) C(6) 97.0(2) 1_555 1_555 yes
S(2) C(4) F(3) 68.3(2) 1_555 1_555 yes
S(2) C(4) F(4) 82.9(1) 1_555 1_555 yes
S(2) C(4) C(1) 162.3(3) 1_555 1_555 yes
S(2) C(4) C(2) 130.0(3) 1_555 1_555 yes
S(2) C(4) C(3) 96.6(3) 1_555 1_555 yes
S(2) C(4) C(5) 32.0(2) 1_555 1_555 yes
S(2) C(4) C(6) 56.5(2) 1_555 1_555 yes
F(3) C(4) F(4) 151.1(2) 1_555 1_555 yes
F(3) C(4) C(1) 94.0(2) 1_555 1_555 yes
F(3) C(4) C(2) 61.7(2) 1_555 1_555 yes
F(3) C(4) C(3) 28.3(3) 1_555 1_555 yes
F(3) C(4) C(5) 100.3(3) 1_555 1_555 yes
F(3) C(4) C(6) 124.7(3) 1_555 1_555 yes
F(4) C(4) C(1) 114.8(2) 1_555 1_555 yes
F(4) C(4) C(2) 147.0(3) 1_555 1_555 yes
F(4) C(4) C(3) 177.9(3) 1_555 1_555 yes
F(4) C(4) C(5) 50.9(3) 1_555 1_555 yes
F(4) C(4) C(6) 26.4(2) 1_555 1_555 yes
C(1) C(4) C(2) 32.3(2) 1_555 1_555 yes
C(1) C(4) C(3) 65.7(3) 1_555 1_555 yes
C(1) C(4) C(5) 165.7(4) 1_555 1_555 yes
C(1) C(4) C(6) 141.2(3) 1_555 1_555 yes
C(2) C(4) C(3) 33.4(3) 1_555 1_555 yes
C(2) C(4) C(5) 161.9(4) 1_555 1_555 yes
C(2) C(4) C(6) 173.3(3) 1_555 1_555 yes
C(3) C(4) C(5) 128.6(5) 1_555 1_555 yes
C(3) C(4) C(6) 153.0(4) 1_555 1_555 yes
C(5) C(4) C(6) 24.5(3) 1_555 1_555 yes
S(1) C(5) S(2) 154.2(2) 1_555 1_555 yes
S(1) C(5) F(3) 83.5(1) 1_555 1_555 yes
S(1) C(5) F(4) 68.8(2) 1_555 1_555 yes
S(1) C(5) C(3) 57.0(2) 1_555 1_555 yes
S(1) C(5) C(4) 32.2(2) 1_555 1_555 yes
S(1) C(5) C(6) 97.2(3) 1_555 1_555 yes
S(1) C(5) C(7) 129.9(2) 1_555 1_555 yes
S(1) C(5) C(8) 162.3(2) 1_555 1_555 yes
S(2) C(5) F(3) 70.8(2) 1_555 1_555 yes
S(2) C(5) F(4) 137.0(2) 1_555 1_555 yes
S(2) C(5) C(3) 97.2(2) 1_555 1_555 yes
S(2) C(5) C(4) 122.0(4) 1_555 1_555 yes
S(2) C(5) C(6) 108.6(4) 1_555 1_555 yes
S(2) C(5) C(7) 75.9(2) 1_555 1_555 yes
S(2) C(5) C(8) 43.5(2) 1_555 1_555 yes
F(3) C(5) F(4) 152.2(2) 1_555 1_555 yes
F(3) C(5) C(3) 26.5(2) 1_555 1_555 yes
F(3) C(5) C(4) 51.3(3) 1_555 1_555 yes
F(3) C(5) C(6) 178.3(3) 1_555 1_555 yes
F(3) C(5) C(7) 146.7(3) 1_555 1_555 yes
F(3) C(5) C(8) 114.2(2) 1_555 1_555 yes
F(4) C(5) C(3) 125.8(3) 1_555 1_555 yes
F(4) C(5) C(4) 101.0(3) 1_555 1_555 yes
F(4) C(5) C(6) 28.4(3) 1_555 1_555 yes
F(4) C(5) C(7) 61.1(2) 1_555 1_555 yes
F(4) C(5) C(8) 93.5(2) 1_555 1_555 yes
C(3) C(5) C(4) 24.8(3) 1_555 1_555 yes
C(3) C(5) C(6) 154.2(4) 1_555 1_555 yes
C(3) C(5) C(7) 173.1(3) 1_555 1_555 yes
C(3) C(5) C(8) 140.7(3) 1_555 1_555 yes
C(4) C(5) C(6) 129.4(5) 1_555 1_555 yes
C(4) C(5) C(7) 162.1(4) 1_555 1_555 yes
C(4) C(5) C(8) 165.5(4) 1_555 1_555 yes
C(6) C(5) C(7) 32.7(3) 1_555 1_555 yes
C(6) C(5) C(8) 65.1(3) 1_555 1_555 yes
C(7) C(5) C(8) 32.4(2) 1_555 1_555 yes
S(2) C(6) F(4) 163.7(3) 1_555 1_555 yes
S(2) C(6) F(5) 102.4(2) 1_555 1_555 yes
S(2) C(6) C(4) 66.9(2) 1_555 1_555 yes
S(2) C(6) C(5) 40.8(3) 1_555 1_555 yes
S(2) C(6) C(7) 74.5(3) 1_555 1_555 yes
S(2) C(6) C(8) 41.9(1) 1_555 1_555 yes
F(4) C(6) F(5) 93.9(3) 1_555 1_555 yes
F(4) C(6) C(4) 96.8(3) 1_555 1_555 yes
F(4) C(6) C(5) 122.9(4) 1_555 1_555 yes
F(4) C(6) C(7) 121.9(4) 1_555 1_555 yes
F(4) C(6) C(8) 154.5(3) 1_555 1_555 yes
F(5) C(6) C(4) 169.3(3) 1_555 1_555 yes
F(5) C(6) C(5) 143.2(4) 1_555 1_555 yes
F(5) C(6) C(7) 28.0(2) 1_555 1_555 yes
F(5) C(6) C(8) 60.6(2) 1_555 1_555 yes
C(4) C(6) C(5) 26.1(3) 1_555 1_555 yes
C(4) C(6) C(7) 141.3(4) 1_555 1_555 yes
C(4) C(6) C(8) 108.7(3) 1_555 1_555 yes
C(5) C(6) C(7) 115.2(5) 1_555 1_555 yes
C(5) C(6) C(8) 82.6(3) 1_555 1_555 yes
C(7) C(6) C(8) 32.6(3) 1_555 1_555 yes
S(2) C(7) F(4) 102.6(2) 1_555 1_555 yes
S(2) C(7) F(5) 162.9(4) 1_555 1_555 yes
S(2) C(7) C(5) 41.8(1) 1_555 1_555 yes
S(2) C(7) C(6) 73.9(3) 1_555 1_555 yes
S(2) C(7) C(8) 40.5(2) 1_555 1_555 yes
S(2) C(7) C(9) 66.7(2) 1_555 1_555 yes
F(4) C(7) F(5) 94.5(3) 1_555 1_555 yes
F(4) C(7) C(5) 60.8(2) 1_555 1_555 yes
F(4) C(7) C(6) 28.7(3) 1_555 1_555 yes
F(4) C(7) C(8) 143.1(3) 1_555 1_555 yes
F(4) C(7) C(9) 169.3(2) 1_555 1_555 yes
F(5) C(7) C(5) 155.3(4) 1_555 1_555 yes
F(5) C(7) C(6) 123.2(5) 1_555 1_555 yes
F(5) C(7) C(8) 122.4(4) 1_555 1_555 yes
F(5) C(7) C(9) 96.2(3) 1_555 1_555 yes
C(5) C(7) C(6) 32.1(3) 1_555 1_555 yes
C(5) C(7) C(8) 82.3(3) 1_555 1_555 yes
C(5) C(7) C(9) 108.5(2) 1_555 1_555 yes
C(6) C(7) C(8) 114.4(4) 1_555 1_555 yes
C(6) C(7) C(9) 140.6(4) 1_555 1_555 yes
C(8) C(7) C(9) 26.2(2) 1_555 1_555 yes
S(2) C(8) S(3) 153.9(3) 1_555 1_555 yes
S(2) C(8) F(5) 137.3(3) 1_555 1_555 yes
S(2) C(8) F(6) 70.8(2) 1_555 1_555 yes
S(2) C(8) C(5) 43.5(2) 1_555 1_555 yes
S(2) C(8) C(6) 75.8(2) 1_555 1_555 yes
S(2) C(8) C(7) 108.8(3) 1_555 1_555 yes
S(2) C(8) C(9) 122.0(4) 1_555 1_555 yes
S(2) C(8) C(10) 97.1(2) 1_555 1_555 yes
S(3) C(8) F(5) 68.8(1) 1_555 1_555 yes
S(3) C(8) F(6) 83.1(1) 1_555 1_555 yes
S(3) C(8) C(5) 162.6(2) 1_555 1_555 yes
S(3) C(8) C(6) 130.3(2) 1_555 1_555 yes
S(3) C(8) C(7) 97.3(3) 1_555 1_555 yes
S(3) C(8) C(9) 31.9(2) 1_555 1_555 yes
S(3) C(8) C(10) 56.8(1) 1_555 1_555 yes
F(5) C(8) F(6) 151.7(2) 1_555 1_555 yes
F(5) C(8) C(5) 93.8(2) 1_555 1_555 yes
F(5) C(8) C(6) 61.5(2) 1_555 1_555 yes
F(5) C(8) C(7) 28.5(2) 1_555 1_555 yes
F(5) C(8) C(9) 100.6(3) 1_555 1_555 yes
F(5) C(8) C(10) 125.5(2) 1_555 1_555 yes
F(6) C(8) C(5) 114.4(2) 1_555 1_555 yes
F(6) C(8) C(6) 146.6(2) 1_555 1_555 yes
F(6) C(8) C(7) 177.7(3) 1_555 1_555 yes
F(6) C(8) C(9) 51.2(2) 1_555 1_555 yes
F(6) C(8) C(10) 26.3(1) 1_555 1_555 yes
C(5) C(8) C(6) 32.3(2) 1_555 1_555 yes
C(5) C(8) C(7) 65.2(3) 1_555 1_555 yes
C(5) C(8) C(9) 165.5(4) 1_555 1_555 yes
C(5) C(8) C(10) 140.7(2) 1_555 1_555 yes
C(6) C(8) C(7) 33.0(3) 1_555 1_555 yes
C(6) C(8) C(9) 162.1(4) 1_555 1_555 yes
C(6) C(8) C(10) 172.7(2) 1_555 1_555 yes
C(7) C(8) C(9) 129.2(4) 1_555 1_555 yes
C(7) C(8) C(10) 154.0(3) 1_555 1_555 yes
C(9) C(8) C(10) 24.9(2) 1_555 1_555 yes
S(2) C(9) S(3) 153.8(3) 1_555 1_555 yes
S(2) C(9) F(5) 83.0(1) 1_555 1_555 yes
S(2) C(9) F(6) 68.7(1) 1_555 1_555 yes
S(2) C(9) C(7) 56.6(1) 1_555 1_555 yes
S(2) C(9) C(8) 31.9(2) 1_555 1_555 yes
S(2) C(9) C(10) 96.7(3) 1_555 1_555 yes
S(2) C(9) C(11) 130.0(2) 1_555 1_555 yes
S(2) C(9) C(12) 162.5(2) 1_555 1_555 yes
S(3) C(9) F(5) 70.9(2) 1_555 1_555 yes
S(3) C(9) F(6) 137.4(3) 1_555 1_555 yes
S(3) C(9) C(7) 97.3(2) 1_555 1_555 yes
S(3) C(9) C(8) 121.9(4) 1_555 1_555 yes
S(3) C(9) C(10) 109.4(4) 1_555 1_555 yes
S(3) C(9) C(11) 76.2(2) 1_555 1_555 yes
S(3) C(9) C(12) 43.6(2) 1_555 1_555 yes
F(5) C(9) F(6) 151.6(2) 1_555 1_555 yes
F(5) C(9) C(7) 26.4(1) 1_555 1_555 yes
F(5) C(9) C(8) 51.1(2) 1_555 1_555 yes
F(5) C(9) C(10) 177.9(3) 1_555 1_555 yes
F(5) C(9) C(11) 147.0(2) 1_555 1_555 yes
F(5) C(9) C(12) 114.5(2) 1_555 1_555 yes
F(6) C(9) C(7) 125.2(2) 1_555 1_555 yes
F(6) C(9) C(8) 100.6(3) 1_555 1_555 yes
F(6) C(9) C(10) 28.0(2) 1_555 1_555 yes
F(6) C(9) C(11) 61.3(2) 1_555 1_555 yes
F(6) C(9) C(12) 93.8(2) 1_555 1_555 yes
C(7) C(9) C(8) 24.7(2) 1_555 1_555 yes
C(7) C(9) C(10) 153.2(3) 1_555 1_555 yes
C(7) C(9) C(11) 173.4(3) 1_555 1_555 yes
C(7) C(9) C(12) 140.9(2) 1_555 1_555 yes
C(8) C(9) C(10) 128.6(4) 1_555 1_555 yes
C(8) C(9) C(11) 161.9(4) 1_555 1_555 yes
C(8) C(9) C(12) 165.5(4) 1_555 1_555 yes
C(10) C(9) C(11) 33.3(3) 1_555 1_555 yes
C(10) C(9) C(12) 65.8(3) 1_555 1_555 yes
C(11) C(9) C(12) 32.5(2) 1_555 1_555 yes
S(3) C(10) F(6) 163.5(4) 1_555 1_555 yes
S(3) C(10) F(7) 102.2(2) 1_555 1_555 yes
S(3) C(10) C(8) 66.5(2) 1_555 1_555 yes
S(3) C(10) C(9) 40.1(2) 1_555 1_555 yes
S(3) C(10) C(11) 73.9(3) 1_555 1_555 yes
S(3) C(10) C(12) 41.6(1) 1_555 1_555 yes
F(6) C(10) F(7) 94.3(3) 1_555 1_555 yes
F(6) C(10) C(8) 97.0(3) 1_555 1_555 yes
F(6) C(10) C(9) 123.5(4) 1_555 1_555 yes
F(6) C(10) C(11) 122.5(5) 1_555 1_555 yes
F(6) C(10) C(12) 154.8(4) 1_555 1_555 yes
F(7) C(10) C(8) 168.7(2) 1_555 1_555 yes
F(7) C(10) C(9) 142.2(3) 1_555 1_555 yes
F(7) C(10) C(11) 28.3(3) 1_555 1_555 yes
F(7) C(10) C(12) 60.6(2) 1_555 1_555 yes
C(8) C(10) C(9) 26.5(2) 1_555 1_555 yes
C(8) C(10) C(11) 140.4(4) 1_555 1_555 yes
C(8) C(10) C(12) 108.1(2) 1_555 1_555 yes
C(9) C(10) C(11) 114.0(4) 1_555 1_555 yes
C(9) C(10) C(12) 81.7(3) 1_555 1_555 yes
C(11) C(10) C(12) 32.3(3) 1_555 1_555 yes
S(3) C(11) F(6) 102.6(2) 1_555 1_555 yes
S(3) C(11) F(7) 163.0(3) 1_555 1_555 yes
S(3) C(11) C(9) 41.6(1) 1_555 1_555 yes
S(3) C(11) C(10) 74.4(3) 1_555 1_555 yes
S(3) C(11) C(12) 40.5(3) 1_555 1_555 yes
S(3) C(11) C(12) 66.8(2) 1_555 3_556 yes
F(6) C(11) F(7) 94.3(3) 1_555 1_555 yes
F(6) C(11) C(9) 61.0(2) 1_555 1_555 yes
F(6) C(11) C(10) 28.3(2) 1_555 1_555 yes
F(6) C(11) C(12) 143.1(4) 1_555 1_555 yes
F(6) C(11) C(12) 169.4(3) 1_555 3_556 yes
F(7) C(11) C(9) 155.3(3) 1_555 1_555 yes
F(7) C(11) C(10) 122.6(4) 1_555 1_555 yes
F(7) C(11) C(12) 122.6(4) 1_555 1_555 yes
F(7) C(11) C(12) 96.3(3) 1_555 3_556 yes
C(9) C(11) C(10) 32.8(3) 1_555 1_555 yes
C(9) C(11) C(12) 82.1(3) 1_555 1_555 yes
C(9) C(11) C(12) 108.4(2) 1_555 3_556 yes
C(10) C(11) C(12) 114.8(5) 1_555 1_555 yes
C(10) C(11) C(12) 141.1(4) 1_555 3_556 yes
C(12) C(11) C(12) 26.3(3) 1_555 3_556 yes
S(3) C(12) S(3) 154.1(2) 1_555 3_556 yes
S(3) C(12) F(7) 137.3(2) 1_555 1_555 yes
S(3) C(12) F(7) 70.9(2) 1_555 3_556 yes
S(3) C(12) C(9) 43.5(1) 1_555 1_555 yes
S(3) C(12) C(10) 76.0(2) 1_555 1_555 yes
S(3) C(12) C(11) 108.9(3) 1_555 1_555 yes
S(3) C(12) C(11) 97.4(2) 1_555 3_556 yes
S(3) C(12) C(12) 122.3(5) 1_555 3_556 yes
S(3) C(12) F(7) 68.6(1) 3_556 1_555 yes
S(3) C(12) F(7) 83.2(1) 3_556 3_556 yes
S(3) C(12) C(9) 162.4(2) 3_556 1_555 yes
S(3) C(12) C(10) 129.9(2) 3_556 1_555 yes
S(3) C(12) C(11) 97.0(3) 3_556 1_555 yes
S(3) C(12) C(11) 56.7(2) 3_556 3_556 yes
S(3) C(12) C(12) 31.8(3) 3_556 3_556 yes
F(7) C(12) F(7) 151.8(2) 1_555 3_556 yes
F(7) C(12) C(9) 93.8(2) 1_555 1_555 yes
F(7) C(12) C(10) 61.3(2) 1_555 1_555 yes
F(7) C(12) C(11) 28.5(3) 1_555 1_555 yes
F(7) C(12) C(11) 125.2(2) 1_555 3_556 yes
F(7) C(12) C(12) 100.4(4) 1_555 3_556 yes
F(7) C(12) C(9) 114.4(2) 3_556 1_555 yes
F(7) C(12) C(10) 146.9(3) 3_556 1_555 yes
F(7) C(12) C(11) 179.6(3) 3_556 1_555 yes
F(7) C(12) C(11) 26.5(1) 3_556 3_556 yes
F(7) C(12) C(12) 51.4(3) 3_556 3_556 yes
C(9) C(12) C(10) 32.5(2) 1_555 1_555 yes
C(9) C(12) C(11) 65.4(3) 1_555 1_555 yes
C(9) C(12) C(11) 140.9(3) 1_555 3_556 yes
C(9) C(12) C(12) 165.8(5) 1_555 3_556 yes
C(10) C(12) C(11) 32.8(3) 1_555 1_555 yes
C(10) C(12) C(11) 173.4(3) 1_555 3_556 yes
C(10) C(12) C(12) 161.7(5) 1_555 3_556 yes
C(11) C(12) C(11) 153.7(3) 1_555 3_556 yes
C(11) C(12) C(12) 128.9(6) 1_555 3_556 yes
C(11) C(12) C(12) 24.8(3) 3_556 3_556 yes

loop_
_geom_bond_atom_site_label_1
_geom_bond_atom_site_label_2
_geom_bond_distance
_geom_bond_site_symmetry_2
_geom_bond_publ_flag
S(1) F(1) 2.661(4) . yes
S(1) F(4) 2.919(3) . yes
S(1) C(1) 1.700(5) . yes
S(1) C(2) 2.538(6) . yes
S(1) C(3) 2.528(6) . yes
S(1) C(4) 1.731(6) . yes
S(1) C(5) 2.768(5) . yes
S(2) F(3) 2.900(3) . yes
S(2) F(6) 2.927(4) . yes
S(2) C(4) 2.777(5) . yes
S(2) C(5) 1.735(5) . yes
S(2) C(6) 2.518(6) . yes
S(2) C(7) 2.525(5) . yes
S(2) C(8) 1.733(4) . yes
S(2) C(9) 2.779(4) . yes
S(3) F(5) 2.918(4) . yes
S(3) F(7) 2.913(3) 3_556 yes
S(3) C(8) 2.769(4) . yes
S(3) C(9) 1.723(4) . yes
S(3) C(10) 2.525(5) . yes
S(3) C(11) 2.519(6) . yes
S(3) C(12) 1.727(5) . yes
S(3) C(12) 2.771(5) 3_556 yes
F(1) F(2) 2.903(6) . yes
F(1) C(1) 1.356(7) . yes
F(1) C(2) 2.385(7) . yes
F(2) F(3) 2.832(5) . yes
F(2) C(1) 2.375(7) . yes
F(2) C(2) 1.344(6) . yes
F(2) C(3) 2.401(6) . yes
F(3) F(4) 2.944(5) 4_575 yes
F(3) C(2) 2.386(7) . yes
F(3) C(3) 1.329(7) . yes
F(3) C(4) 2.350(6) . yes
F(3) C(5) 2.965(5) . yes
F(4) F(5) 2.817(5) . yes
F(4) C(4) 2.995(6) . yes
F(4) C(5) 2.369(6) . yes
F(4) C(6) 1.343(7) . yes
F(4) C(7) 2.376(6) . yes
F(5) C(6) 2.386(6) . yes
F(5) C(7) 1.338(5) . yes
F(5) C(8) 2.364(6) . yes
F(5) C(9) 2.986(6) . yes
F(6) F(7) 2.818(5) . yes
F(6) C(8) 2.995(6) . yes
F(6) C(9) 2.375(6) . yes
F(6) C(10) 1.337(5) . yes
F(6) C(11) 2.381(5) . yes
F(7) C(10) 2.383(6) . yes
F(7) C(11) 1.339(7) . yes
F(7) C(12) 2.365(6) . yes
F(7) C(12) 2.978(5) 3_556 yes
C(1) C(2) 1.324(9) . yes
C(1) C(3) 2.247(8) . yes
C(1) C(4) 2.438(7) . yes
C(2) C(3) 1.393(7) . yes
C(2) C(4) 2.304(7) . yes
C(3) C(4) 1.345(7) . yes
C(3) C(5) 2.507(6) . yes
C(4) C(5) 1.436(6) . yes
C(4) C(6) 2.523(6) . yes
C(5) C(6) 1.354(6) . yes
C(5) C(7) 2.304(6) . yes
C(5) C(8) 2.514(6) . yes
C(6) C(7) 1.375(7) . yes
C(6) C(8) 2.300(7) . yes
C(7) C(8) 1.361(7) . yes
C(7) C(9) 2.530(7) . yes
C(8) C(9) 1.439(7) . yes
C(8) C(10) 2.522(7) . yes
C(9) C(10) 1.359(7) . yes
C(9) C(11) 2.295(7) . yes
C(9) C(12) 2.501(6) . yes
C(10) C(11) 1.378(7) . yes
C(10) C(12) 2.306(6) . yes
C(11) C(12) 1.358(6) . yes
C(11) C(12) 2.517(6) 3_556 yes
C(12) C(12) 1.432(8) 3_556 yes

loop_
_geom_contact_atom_site_label_1
_geom_contact_atom_site_label_2
_geom_contact_distance
_geom_contact_site_symmetry_2
S(1) F(1) 2.661(4) .
S(1) F(4) 2.919(3) .
S(1) C(2) 2.538(6) .
S(1) C(3) 2.528(6) .
S(1) C(5) 2.768(5) .
S(2) F(3) 2.900(3) .
S(2) F(6) 2.927(4) .
S(2) C(4) 2.777(5) .
S(2) C(6) 2.518(6) .
S(2) C(7) 2.525(5) .
S(2) C(9) 2.779(4) .
S(3) F(5) 2.918(4) .
S(3) F(7) 2.913(3) 3_556
S(3) C(8) 2.769(4) .
S(3) C(10) 2.525(5) .
S(3) C(11) 2.519(6) .
S(3) C(12) 2.771(5) 3_556
F(1) F(2) 2.903(6) .
F(2) F(3) 2.832(5) .
F(3) F(4) 2.944(5) 4_575
F(3) C(5) 2.965(5) .
F(4) F(5) 2.817(5) .
F(4) C(4) 2.995(6) .
F(5) C(9) 2.986(6) .
F(6) F(7) 2.818(5) .
F(6) C(8) 2.995(6) .
F(7) C(12) 2.978(5) 3_556
C(3) C(5) 2.507(6) .
C(4) C(6) 2.523(6) .
C(5) C(8) 2.514(6) .
C(7) C(9) 2.530(7) .
C(8) C(10) 2.522(7) .
C(9) C(12) 2.501(6) .
C(11) C(12) 2.517(6) 3_556
